data_2222315
loop_
_publ_author_name
'Tan, Jun'

_publ_section_title
;
 (<i>E</i>)-<i>N</i>'-(4-Bromobenzylidene)-2-(8-quinolyloxy)acetohydrazide
 monohydrate
;
_journal_coeditor_code HB2981
_journal_issue 7
_journal_name_full 'Acta Crystallographica Section E'
_journal_page_first o1474
_journal_paper_doi 10.1107/S1600536809020418
_journal_volume 65
_journal_year 2009
_chemical_formula_iupac 'C18 H14 Br N3 O2, H2 O'
_chemical_formula_moiety 'C18 H14 Br N3 O2, H2 O'
_chemical_formula_sum 'C18 H16 Br N3 O3'
_chemical_formula_weight 402.25
_chemical_name_systematic
;
(<i>E</i>)-<i>N</i>'-(4-Bromobenzylidene)-2-(8-quinolyloxy)acetohydrazide
monohydrate
;
_space_group_IT_number 15
_symmetry_cell_setting monoclinic
_symmetry_space_group_name_Hall '-C 2yc'
_symmetry_space_group_name_H-M 'C 1 2/c 1'
_atom_sites_solution_hydrogens geom
_atom_sites_solution_primary direct
_atom_sites_solution_secondary difmap
_cell_angle_alpha 90.00
_cell_angle_beta 93.70(2)
_cell_angle_gamma 90.00
_cell_formula_units_Z 8
_cell_length_a 21.95(2)
_cell_length_b 11.841(8)
_cell_length_c 13.057(9)
_cell_measurement_reflns_used 1037
_cell_measurement_temperature 295
_cell_measurement_theta_max 19.74
_cell_measurement_theta_min 2.54
_cell_volume 3387(4)
_computing_cell_refinement 'SAINT (Siemens, 1996)'
_computing_data_collection 'SMART (Siemens, 1996)'
_computing_data_reduction 'SAINT (Siemens, 1996)'
_computing_molecular_graphics 'SHELXTL (Sheldrick, 2008)'
_computing_publication_material 'SHELXTL (Sheldrick, 2008)'
_computing_structure_refinement 'SHELXL97 (Sheldrick, 2008)'
_computing_structure_solution 'SHELXS97 (Sheldrick, 2008)'
_diffrn_ambient_temperature 295
_diffrn_measured_fraction_theta_full 0.998
_diffrn_measured_fraction_theta_max 0.998
_diffrn_measurement_device_type 'Siemens SMART CCD area-detector'
_diffrn_measurement_method \w
_diffrn_radiation_monochromator graphite
_diffrn_radiation_source 'fine-focus sealed tube'
_diffrn_radiation_type MoK\a
_diffrn_radiation_wavelength 0.71073
_diffrn_reflns_av_R_equivalents 0.1411
_diffrn_reflns_av_sigmaI/netI 0.1618
_diffrn_reflns_limit_h_max 26
_diffrn_reflns_limit_h_min -15
_diffrn_reflns_limit_k_max 13
_diffrn_reflns_limit_k_min -14
_diffrn_reflns_limit_l_max 15
_diffrn_reflns_limit_l_min -15
_diffrn_reflns_number 8378
_diffrn_reflns_theta_full 25.05
_diffrn_reflns_theta_max 25.05
_diffrn_reflns_theta_min 1.96
_diffrn_standards_decay_% 0
_diffrn_standards_number 0
_exptl_absorpt_coefficient_mu 2.450
_exptl_absorpt_correction_T_max 0.710
_exptl_absorpt_correction_T_min 0.640
_exptl_absorpt_correction_type multi-scan
_exptl_absorpt_process_details '(SADABS; Siemens, 1996)'
_exptl_crystal_colour colourless
_exptl_crystal_density_diffrn 1.578
_exptl_crystal_density_method 'not measured'
_exptl_crystal_description block
_exptl_crystal_F_000 1632
_exptl_crystal_size_max 0.20
_exptl_crystal_size_mid 0.18
_exptl_crystal_size_min 0.15
_refine_diff_density_max 0.520
_refine_diff_density_min -0.749
_refine_ls_extinction_coef 0.0009(2)
_refine_ls_extinction_expression Fc^*^=kFc[1+0.001xFc^2^\l^3^/sin(2\q)]^-1/4^
_refine_ls_extinction_method 'SHELXL97 (Sheldrick, 2008)'
_refine_ls_goodness_of_fit_ref 1.036
_refine_ls_hydrogen_treatment constr
_refine_ls_matrix_type full
_refine_ls_number_parameters 227
_refine_ls_number_reflns 2988
_refine_ls_number_restraints 0
_refine_ls_restrained_S_all 1.036
_refine_ls_R_factor_all 0.1608
_refine_ls_R_factor_gt 0.0701
_refine_ls_shift/su_max 0.000
_refine_ls_shift/su_mean 0.000
_refine_ls_structure_factor_coef Fsqd
_refine_ls_weighting_details 'calc w=1/[\s^2^(Fo^2^)+(0.0524P)^2^+0.013P] where P=(Fo^2^+2Fc^2^)/3'
_refine_ls_weighting_scheme calc
_refine_ls_wR_factor_gt 0.1477
_refine_ls_wR_factor_ref 0.1784
_reflns_number_gt 1334
_reflns_number_total 2988
_reflns_threshold_expression I>2\s(I)
_cod_data_source_file hb2981.cif
_cod_data_source_block I
_cod_depositor_comments
;
The following automatic conversions were performed:
'_symmetry_cell_setting' value 'Monoclinic' changed to 'monoclinic'
according to '/home/saulius/struct/CIF-dictionaries/cif_core.dic'
dictionary named 'cif_core.dic' version 2.4.1 from 2010-06-29.

Automatic conversion script
Id: cif_fix_enum 1527 2010-12-29 10:47:43Z saulius 

The following automatic conversions were performed:

'_symmetry_cell_setting' value 'Monoclinic' changed to 'monoclinic'
according to /home/saulius/struct/CIF-dictionaries/cif_core.dic
dictionary named 'cif_core.dic' version 2.4.1 from 2010-06-29.

Automatic conversion script
Id: cif_fix_values 1715 2011-07-08 13:25:40Z adriana 
;
_cod_original_sg_symbol_H-M 'C 2/c'
_cod_database_code 2222315
_cod_database_fobs_code 2222315

loop_
_symmetry_equiv_pos_as_xyz
'x, y, z'
'-x, y, -z+1/2'
'x+1/2, y+1/2, z'
'-x+1/2, y+1/2, -z+1/2'
'-x, -y, -z'
'x, -y, z-1/2'
'-x+1/2, -y+1/2, -z'
'x+1/2, -y+1/2, z-1/2'

loop_
_atom_site_type_symbol
_atom_site_label
_atom_site_fract_x
_atom_site_fract_y
_atom_site_fract_z
_atom_site_U_iso_or_equiv
_atom_site_adp_type
_atom_site_calc_flag
_atom_site_refinement_flags
_atom_site_occupancy
_atom_site_disorder_assembly
_atom_site_disorder_group
Br Br1 0.90959(4) -0.09454(8) -0.24581(7) 0.0744(4) Uani d . 1 . .
O O1 0.6370(2) 0.0076(4) 0.4059(4) 0.0572(15) Uani d . 1 . .
O O2 0.7206(2) -0.2340(5) 0.3387(4) 0.0720(18) Uani d . 1 . .
O O3 0.6745(2) 0.1677(4) 0.2304(4) 0.0709(17) Uani d . 1 . .
H H19 0.6501 0.1798 0.2773 0.106 Uiso d R 1 . .
H H20 0.7041 0.2133 0.2416 0.106 Uiso d R 1 . .
N N1 0.5826(3) 0.2041(6) 0.3665(5) 0.0569(18) Uani d . 1 . .
N N2 0.7139(2) -0.0597(5) 0.2679(5) 0.0512(17) Uani d . 1 . .
H H2 0.7015 0.0089 0.2724 0.061 Uiso calc R 1 . .
N N3 0.7481(2) -0.0944(5) 0.1878(4) 0.0498(16) Uani d . 1 . .
C C1 0.5556(4) 0.3013(8) 0.3491(7) 0.071(2) Uani d . 1 . .
H H1 0.5638 0.3395 0.2893 0.085 Uiso calc R 1 . .
C C2 0.5152(4) 0.3521(7) 0.4142(7) 0.071(3) Uani d . 1 . .
H H2A 0.4977 0.4219 0.3980 0.085 Uiso calc R 1 . .
C C3 0.5024(3) 0.2977(8) 0.5002(7) 0.069(3) Uani d . 1 . .
H H3 0.4749 0.3292 0.5432 0.083 Uiso calc R 1 . .
C C4 0.5300(3) 0.1940(6) 0.5264(6) 0.0469(19) Uani d . 1 . .
C C5 0.5217(4) 0.1349(7) 0.6158(6) 0.060(2) Uani d . 1 . .
H H5 0.4951 0.1631 0.6621 0.072 Uiso calc R 1 . .
C C6 0.5512(4) 0.0379(8) 0.6369(7) 0.067(2) Uani d . 1 . .
H H6 0.5448 0.0005 0.6979 0.081 Uiso calc R 1 . .
C C7 0.5913(3) -0.0086(7) 0.5699(6) 0.060(2) Uani d . 1 . .
H H7 0.6115 -0.0760 0.5860 0.072 Uiso calc R 1 . .
C C8 0.6007(3) 0.0465(6) 0.4799(6) 0.0462(19) Uani d . 1 . .
C C9 0.5708(3) 0.1502(6) 0.4560(6) 0.0459(19) Uani d . 1 . .
C C10 0.6614(3) -0.1020(6) 0.4229(6) 0.054(2) Uani d . 1 . .
H H10A 0.6283 -0.1556 0.4271 0.065 Uiso calc R 1 . .
H H10B 0.6855 -0.1032 0.4879 0.065 Uiso calc R 1 . .
C C11 0.7011(3) -0.1375(7) 0.3383(6) 0.053(2) Uani d . 1 . .
C C12 0.7666(3) -0.0121(7) 0.1327(6) 0.050(2) Uani d . 1 . .
H H12 0.7585 0.0621 0.1509 0.060 Uiso calc R 1 . .
C C13 0.8002(3) -0.0349(7) 0.0416(5) 0.0441(19) Uani d . 1 . .
C C14 0.8235(3) 0.0555(6) -0.0099(6) 0.051(2) Uani d . 1 . .
H H14 0.8178 0.1285 0.0139 0.061 Uiso calc R 1 . .
C C15 0.8551(3) 0.0384(7) -0.0965(6) 0.058(2) Uani d . 1 . .
H H15 0.8714 0.0993 -0.1304 0.069 Uiso calc R 1 . .
C C16 0.8623(3) -0.0703(7) -0.1320(6) 0.050(2) Uani d . 1 . .
C C17 0.8391(3) -0.1611(7) -0.0827(6) 0.050(2) Uani d . 1 . .
H H17 0.8437 -0.2340 -0.1073 0.060 Uiso calc R 1 . .
C C18 0.8085(3) -0.1412(6) 0.0047(5) 0.0459(19) Uani d . 1 . .
H H18 0.7932 -0.2023 0.0397 0.055 Uiso calc R 1 . .

loop_
_atom_site_aniso_label
_atom_site_aniso_U_11
_atom_site_aniso_U_22
_atom_site_aniso_U_33
_atom_site_aniso_U_12
_atom_site_aniso_U_13
_atom_site_aniso_U_23
Br1 0.0833(7) 0.0776(7) 0.0666(6) 0.0062(5) 0.0376(5) 0.0007(6)
O1 0.075(4) 0.046(3) 0.055(3) 0.009(3) 0.036(3) 0.003(3)
O2 0.096(4) 0.037(3) 0.089(5) 0.008(3) 0.056(4) 0.004(3)
O3 0.078(4) 0.055(4) 0.086(4) -0.008(3) 0.050(3) -0.008(3)
N1 0.060(4) 0.048(4) 0.066(5) 0.004(3) 0.025(4) -0.004(4)
N2 0.053(4) 0.041(4) 0.063(4) 0.001(3) 0.033(3) -0.002(3)
N3 0.053(4) 0.045(4) 0.055(4) -0.001(3) 0.031(3) -0.007(4)
C1 0.081(6) 0.069(7) 0.066(6) 0.005(5) 0.027(5) 0.015(5)
C2 0.076(6) 0.059(6) 0.080(7) 0.027(5) 0.023(5) 0.004(5)
C3 0.056(6) 0.077(7) 0.077(7) 0.004(5) 0.027(5) -0.014(6)
C4 0.047(5) 0.046(5) 0.050(5) -0.001(4) 0.024(4) -0.002(4)
C5 0.069(6) 0.064(6) 0.051(5) -0.005(5) 0.028(4) -0.011(5)
C6 0.069(6) 0.071(7) 0.066(6) -0.004(5) 0.037(5) 0.007(5)
C7 0.063(5) 0.053(5) 0.068(6) 0.003(4) 0.036(5) 0.005(5)
C8 0.053(5) 0.044(5) 0.045(5) -0.003(4) 0.024(4) -0.004(4)
C9 0.045(5) 0.046(5) 0.049(5) -0.003(4) 0.016(4) -0.004(4)
C10 0.064(5) 0.044(5) 0.058(5) -0.001(4) 0.033(4) 0.003(4)
C11 0.053(5) 0.046(5) 0.062(5) -0.012(4) 0.021(4) -0.008(5)
C12 0.049(5) 0.044(5) 0.061(5) 0.001(4) 0.025(4) -0.004(4)
C13 0.038(4) 0.050(5) 0.047(5) 0.000(4) 0.019(4) 0.003(4)
C14 0.052(5) 0.040(5) 0.063(5) 0.002(4) 0.023(4) -0.006(4)
C15 0.055(5) 0.049(5) 0.072(6) 0.000(4) 0.027(4) 0.015(5)
C16 0.044(4) 0.052(6) 0.058(5) 0.008(4) 0.016(4) 0.007(4)
C17 0.054(5) 0.049(5) 0.047(5) 0.003(4) 0.013(4) -0.009(4)
C18 0.053(5) 0.041(5) 0.045(5) -0.005(4) 0.019(4) 0.001(4)

loop_
_atom_type_symbol
_atom_type_description
_atom_type_scat_dispersion_real
_atom_type_scat_dispersion_imag
_atom_type_scat_source
C C 0.0033 0.0016 'International Tables Vol C Tables 4.2.6.8 and 6.1.1.4'
H H 0.0000 0.0000 'International Tables Vol C Tables 4.2.6.8 and 6.1.1.4'
O O 0.0106 0.0060 'International Tables Vol C Tables 4.2.6.8 and 6.1.1.4'
N N 0.0061 0.0033 'International Tables Vol C Tables 4.2.6.8 and 6.1.1.4'
Br Br -0.2901 2.4595 'International Tables Vol C Tables 4.2.6.8 and 6.1.1.4'

loop_
_geom_angle_atom_site_label_1
_geom_angle_atom_site_label_2
_geom_angle_atom_site_label_3
_geom_angle_site_symmetry_1
_geom_angle_site_symmetry_3
_geom_angle
_geom_angle_publ_flag
C8 O1 C10 . . 115.4(5) ?
H19 O3 H20 . . 106.1 ?
C1 N1 C9 . . 116.7(7) ?
C11 N2 N3 . . 117.4(6) ?
C11 N2 H2 . . 121.3 ?
N3 N2 H2 . . 121.3 ?
C12 N3 N2 . . 113.6(6) ?
N1 C1 C2 . . 124.7(8) ?
N1 C1 H1 . . 117.7 ?
C2 C1 H1 . . 117.7 ?
C3 C2 C1 . . 118.5(8) ?
C3 C2 H2A . . 120.8 ?
C1 C2 H2A . . 120.8 ?
C2 C3 C4 . . 121.0(8) ?
C2 C3 H3 . . 119.5 ?
C4 C3 H3 . . 119.5 ?
C5 C4 C3 . . 124.8(7) ?
C5 C4 C9 . . 119.0(7) ?
C3 C4 C9 . . 116.2(7) ?
C6 C5 C4 . . 121.3(7) ?
C6 C5 H5 . . 119.3 ?
C4 C5 H5 . . 119.3 ?
C5 C6 C7 . . 121.7(8) ?
C5 C6 H6 . . 119.1 ?
C7 C6 H6 . . 119.1 ?
C8 C7 C6 . . 119.1(7) ?
C8 C7 H7 . . 120.5 ?
C6 C7 H7 . . 120.5 ?
C7 C8 O1 . . 124.8(7) ?
C7 C8 C9 . . 120.6(7) ?
O1 C8 C9 . . 114.7(6) ?
N1 C9 C8 . . 118.7(6) ?
N1 C9 C4 . . 122.9(7) ?
C8 C9 C4 . . 118.3(7) ?
O1 C10 C11 . . 111.8(6) ?
O1 C10 H10A . . 109.3 ?
C11 C10 H10A . . 109.3 ?
O1 C10 H10B . . 109.3 ?
C11 C10 H10B . . 109.3 ?
H10A C10 H10B . . 107.9 ?
O2 C11 N2 . . 123.8(7) ?
O2 C11 C10 . . 118.4(7) ?
N2 C11 C10 . . 117.8(7) ?
N3 C12 C13 . . 120.4(7) ?
N3 C12 H12 . . 119.8 ?
C13 C12 H12 . . 119.8 ?
C18 C13 C14 . . 118.7(6) ?
C18 C13 C12 . . 122.9(7) ?
C14 C13 C12 . . 118.3(7) ?
C15 C14 C13 . . 120.5(7) ?
C15 C14 H14 . . 119.7 ?
C13 C14 H14 . . 119.7 ?
C14 C15 C16 . . 119.1(7) ?
C14 C15 H15 . . 120.4 ?
C16 C15 H15 . . 120.4 ?
C17 C16 C15 . . 121.4(7) ?
C17 C16 Br1 . . 119.4(6) ?
C15 C16 Br1 . . 119.1(6) ?
C16 C17 C18 . . 118.1(7) ?
C16 C17 H17 . . 121.0 ?
C18 C17 H17 . . 121.0 ?
C13 C18 C17 . . 122.2(7) ?
C13 C18 H18 . . 118.9 ?
C17 C18 H18 . . 118.9 ?

loop_
_geom_bond_atom_site_label_1
_geom_bond_atom_site_label_2
_geom_bond_site_symmetry_2
_geom_bond_distance
_geom_bond_publ_flag
Br1 C16 . 1.889(7) ?
O1 C8 . 1.371(7) ?
O1 C10 . 1.417(8) ?
O2 C11 . 1.220(8) ?
O3 H19 . 0.8500 ?
O3 H20 . 0.8500 ?
N1 C1 . 1.309(9) ?
N1 C9 . 1.370(9) ?
N2 C11 . 1.344(9) ?
N2 N3 . 1.389(7) ?
N2 H2 . 0.8600 ?
N3 C12 . 1.292(8) ?
C1 C2 . 1.402(11) ?
C1 H1 . 0.9300 ?
C2 C3 . 1.341(11) ?
C2 H2A . 0.9300 ?
C3 C4 . 1.402(10) ?
C3 H3 . 0.9300 ?
C4 C5 . 1.383(10) ?
C4 C9 . 1.422(9) ?
C5 C6 . 1.338(10) ?
C5 H5 . 0.9300 ?
C6 C7 . 1.394(9) ?
C6 H6 . 0.9300 ?
C7 C8 . 1.371(10) ?
C7 H7 . 0.9300 ?
C8 C9 . 1.417(10) ?
C10 C11 . 1.509(9) ?
C10 H10A . 0.9700 ?
C10 H10B . 0.9700 ?
C12 C13 . 1.464(9) ?
C12 H12 . 0.9300 ?
C13 C18 . 1.364(9) ?
C13 C14 . 1.381(9) ?
C14 C15 . 1.379(9) ?
C14 H14 . 0.9300 ?
C15 C16 . 1.380(10) ?
C15 H15 . 0.9300 ?
C16 C17 . 1.368(10) ?
C17 C18 . 1.380(9) ?
C17 H17 . 0.9300 ?
C18 H18 . 0.9300 ?

loop_
_geom_hbond_atom_site_label_D
_geom_hbond_atom_site_label_H
_geom_hbond_atom_site_label_A
_geom_hbond_site_symmetry_A
_geom_hbond_distance_DH
_geom_hbond_distance_HA
_geom_hbond_distance_DA
_geom_hbond_angle_DHA
N2 H2 O3 . 0.86 2.04 2.860(8) 160
O3 H19 N1 . 0.85 1.97 2.806(8) 170
O3 H20 O2 4_655 0.85 2.11 2.783(7) 136

loop_
_geom_torsion_atom_site_label_1
_geom_torsion_atom_site_label_2
_geom_torsion_atom_site_label_3
_geom_torsion_atom_site_label_4
_geom_torsion_site_symmetry_1
_geom_torsion_site_symmetry_2
_geom_torsion_site_symmetry_3
_geom_torsion_site_symmetry_4
_geom_torsion
_geom_torsion_publ_flag
C11 N2 N3 C12 . . . . -169.8(7) ?
C9 N1 C1 C2 . . . . -1.2(13) ?
N1 C1 C2 C3 . . . . -0.6(14) ?
C1 C2 C3 C4 . . . . 1.8(14) ?
C2 C3 C4 C5 . . . . 176.9(8) ?
C2 C3 C4 C9 . . . . -1.1(12) ?
C3 C4 C5 C6 . . . . -177.9(8) ?
C9 C4 C5 C6 . . . . 0.1(12) ?
C4 C5 C6 C7 . . . . -0.4(13) ?
C5 C6 C7 C8 . . . . -0.1(13) ?
C6 C7 C8 O1 . . . . -177.3(7) ?
C6 C7 C8 C9 . . . . 1.0(12) ?
C10 O1 C8 C7 . . . . 5.5(11) ?
C10 O1 C8 C9 . . . . -172.9(6) ?
C1 N1 C9 C8 . . . . -177.8(7) ?
C1 N1 C9 C4 . . . . 1.9(11) ?
C7 C8 C9 N1 . . . . 178.3(7) ?
O1 C8 C9 N1 . . . . -3.2(10) ?
C7 C8 C9 C4 . . . . -1.4(11) ?
O1 C8 C9 C4 . . . . 177.1(7) ?
C5 C4 C9 N1 . . . . -178.9(7) ?
C3 C4 C9 N1 . . . . -0.8(11) ?
C5 C4 C9 C8 . . . . 0.8(11) ?
C3 C4 C9 C8 . . . . 178.9(7) ?
C8 O1 C10 C11 . . . . -179.5(6) ?
N3 N2 C11 O2 . . . . 4.4(12) ?
N3 N2 C11 C10 . . . . -177.2(6) ?
O1 C10 C11 O2 . . . . -173.5(7) ?
O1 C10 C11 N2 . . . . 7.9(10) ?
N2 N3 C12 C13 . . . . -176.4(6) ?
N3 C12 C13 C18 . . . . 6.5(11) ?
N3 C12 C13 C14 . . . . -174.6(7) ?
C18 C13 C14 C15 . . . . -0.6(11) ?
C12 C13 C14 C15 . . . . -179.6(7) ?
C13 C14 C15 C16 . . . . 1.1(12) ?
C14 C15 C16 C17 . . . . -0.5(11) ?
C14 C15 C16 Br1 . . . . -176.4(6) ?
C15 C16 C17 C18 . . . . -0.6(11) ?
Br1 C16 C17 C18 . . . . 175.3(5) ?
C14 C13 C18 C17 . . . . -0.6(11) ?
C12 C13 C18 C17 . . . . 178.4(7) ?
C16 C17 C18 C13 . . . . 1.1(11) ?

loop_
_cod_related_entry_id
_cod_related_entry_database
_cod_related_entry_code
1 ChemSpider 30655809
